data_4033691
loop_
_publ_author_name
'Wang, Lei G.'
'Munhenzva, Ian'
'Sibrian-Vazquez, Martha'
'Escobedo, Jorge O.'
'Kitts, Catherine H.'
'Fronczek, Frank R.'
'Strongin, Robert M.'

_publ_section_title
;
 Altering Fundamental Trends in the Emission of Xanthene Dyes.
;
_journal_issue 5
_journal_name_full 'The Journal of organic chemistry'
_journal_page_first 2585
_journal_page_last 2595
_journal_paper_doi 10.1021/acs.joc.8b03030
_journal_volume 84
_journal_year 2019
_chemical_formula_moiety 'C26 H19 N O4'
_chemical_formula_sum 'C26 H19 N O4'
_chemical_formula_weight 409.42
_space_group_IT_number 14
_space_group_name_Hall '-P 2ybc'
_space_group_name_H-M_alt 'P 1 21/c 1'
_symmetry_cell_setting monoclinic
_symmetry_space_group_name_Hall '-P 2ybc'
_symmetry_space_group_name_H-M 'P 1 21/c 1'
_atom_sites_solution_hydrogens geom
_atom_sites_solution_primary direct
_atom_sites_solution_secondary difmap
_audit_creation_method SHELXL-97
_cell_angle_alpha 90
_cell_angle_beta 106.046(5)
_cell_angle_gamma 90
_cell_formula_units_Z 4
_cell_length_a 13.6561(14)
_cell_length_b 7.5404(10)
_cell_length_c 20.070(2)
_cell_measurement_reflns_used 4053
_cell_measurement_temperature 90.0(5)
_cell_measurement_theta_max 67.5
_cell_measurement_theta_min 3.3
_cell_volume 1986.1(4)
_computing_cell_refinement 'Bruker Apex-II '
_computing_data_collection 'Bruker Apex-II'
_computing_data_reduction 'Bruker Apex-II '
_computing_molecular_graphics 'ORTEP-3 for Windows (Farrugia, 1997)'
_computing_publication_material 'Bruker SHELXTL'
_computing_structure_refinement 'SHELXL-97 (Sheldrick, 2008)'
_computing_structure_solution 'SHELXS-97 (Sheldrick, 2008)'
_diffrn_ambient_temperature 90.0(5)
_diffrn_measured_fraction_theta_full 0.997
_diffrn_measured_fraction_theta_max 0.984
_diffrn_measurement_device_type 'Bruker Kappa Apex-II CCD area detector'
_diffrn_measurement_method 'phi and omega scans'
_diffrn_radiation_monochromator graphite
_diffrn_radiation_source 'fine-focus sealed tube'
_diffrn_radiation_type CuK\a
_diffrn_radiation_wavelength 1.54178
_diffrn_reflns_av_R_equivalents 0.049
_diffrn_reflns_av_sigmaI/netI 0.0449
_diffrn_reflns_limit_h_max 16
_diffrn_reflns_limit_h_min -16
_diffrn_reflns_limit_k_max 9
_diffrn_reflns_limit_k_min -6
_diffrn_reflns_limit_l_max 24
_diffrn_reflns_limit_l_min -24
_diffrn_reflns_number 13611
_diffrn_reflns_theta_full 66.6
_diffrn_reflns_theta_max 68.4
_diffrn_reflns_theta_min 3.3
_exptl_absorpt_coefficient_mu 0.753
_exptl_absorpt_correction_T_max 0.978
_exptl_absorpt_correction_T_min 0.806
_exptl_absorpt_correction_type multi-scan
_exptl_absorpt_process_details 'SADABS (Sheldrick, 2002)'
_exptl_crystal_colour pink
_exptl_crystal_density_diffrn 1.369
_exptl_crystal_density_method 'not measured'
_exptl_crystal_description lath
_exptl_crystal_F_000 856
_exptl_crystal_size_max 0.30
_exptl_crystal_size_mid 0.12
_exptl_crystal_size_min 0.03
_refine_diff_density_max 0.25
_refine_diff_density_min -0.21
_refine_diff_density_rms 0.046
_refine_ls_extinction_coef 0.0020(2)
_refine_ls_extinction_expression Fc^*^=kFc[1+0.001xFc^2^\l^3^/sin(2\q)]^-1/4^
_refine_ls_extinction_method SHELXL
_refine_ls_goodness_of_fit_ref 1.018
_refine_ls_hydrogen_treatment mixed
_refine_ls_matrix_type full
_refine_ls_number_parameters 286
_refine_ls_number_reflns 3585
_refine_ls_number_restraints 0
_refine_ls_restrained_S_all 1.018
_refine_ls_R_factor_all 0.057
_refine_ls_R_factor_gt 0.039
_refine_ls_shift/su_max 0.000
_refine_ls_shift/su_mean 0.000
_refine_ls_structure_factor_coef Fsqd
_refine_ls_weighting_details 'calc w=1/[\s^2^(Fo^2^)+(0.0499P)^2^+0.4287P] where P=(Fo^2^+2Fc^2^)/3'
_refine_ls_weighting_scheme calc
_refine_ls_wR_factor_gt 0.093
_refine_ls_wR_factor_ref 0.102
_reflns_number_gt 2737
_reflns_number_total 3585
_reflns_threshold_expression I>2\s(I)
_cod_data_source_file jo8b03030_si_002.cif
_cod_data_source_block Compound21
_cod_original_sg_symbol_H-M 'P 21/c  '
_cod_database_code 4033691
_publcif_funding_html
;
;

loop_
_symmetry_equiv_pos_as_xyz
'x, y, z'
'-x, y+1/2, -z+1/2'
'-x, -y, -z'
'x, -y-1/2, z-1/2'

loop_
_atom_site_label
_atom_site_type_symbol
_atom_site_fract_x
_atom_site_fract_y
_atom_site_fract_z
_atom_site_U_iso_or_equiv
_atom_site_adp_type
_atom_site_occupancy
_atom_site_symmetry_multiplicity
_atom_site_calc_flag
_atom_site_refinement_flags
O1 O 0.49041(9) 0.73549(15) 0.53065(6) 0.0208(3) Uani 1 1 d .
O2 O -0.03203(9) 0.57621(16) 0.31655(7) 0.0268(3) Uani 1 1 d .
H20H H -0.0389(15) 0.507(3) 0.3553(11) 0.040 Uiso 1 1 d .
O3 O 0.22451(8) 0.67114(14) 0.55318(6) 0.0185(3) Uani 1 1 d .
O4 O 0.08543(9) 0.63229(15) 0.58959(6) 0.0247(3) Uani 1 1 d .
N1 N 0.65701(11) 0.56070(19) 0.76041(7) 0.0235(3) Uani 1 1 d .
C1 C 0.48290(13) 0.6433(2) 0.58797(9) 0.0185(4) Uani 1 1 d .
C2 C 0.56930(13) 0.6495(2) 0.64385(9) 0.0195(4) Uani 1 1 d .
H2A H 0.6268 0.7163 0.6406 0.023 Uiso 1 1 calc R
C3 C 0.57221(13) 0.5579(2) 0.70485(9) 0.0193(4) Uani 1 1 d .
C4 C 0.48363(13) 0.4620(2) 0.70692(9) 0.0210(4) Uani 1 1 d .
H4 H 0.4825 0.3989 0.7477 0.025 Uiso 1 1 calc R
C5 C 0.39924(13) 0.4598(2) 0.65015(9) 0.0198(4) Uani 1 1 d .
H5 H 0.3413 0.3934 0.6527 0.024 Uiso 1 1 calc R
C6 C 0.39555(13) 0.5514(2) 0.58880(8) 0.0169(4) Uani 1 1 d .
C7 C 0.30037(13) 0.5590(2) 0.52889(9) 0.0178(4) Uani 1 1 d .
C8 C 0.31848(13) 0.6495(2) 0.46614(9) 0.0176(4) Uani 1 1 d .
C9 C 0.24014(13) 0.6659(2) 0.40110(9) 0.0185(4) Uani 1 1 d .
C10 C 0.13934(13) 0.6017(2) 0.38973(9) 0.0202(4) Uani 1 1 d .
H10 H 0.1218 0.5375 0.4255 0.024 Uiso 1 1 calc R
C11 C 0.06649(13) 0.6302(2) 0.32824(9) 0.0224(4) Uani 1 1 d .
C12 C 0.08977(15) 0.7198(2) 0.27310(10) 0.0281(4) Uani 1 1 d .
H12 H 0.0393 0.7362 0.2303 0.034 Uiso 1 1 calc R
C13 C 0.18629(15) 0.7829(2) 0.28225(9) 0.0269(4) Uani 1 1 d .
H13 H 0.2025 0.8433 0.2451 0.032 Uiso 1 1 calc R
C14 C 0.26293(14) 0.7608(2) 0.34564(9) 0.0213(4) Uani 1 1 d .
C15 C 0.36054(14) 0.8361(2) 0.35473(9) 0.0230(4) Uani 1 1 d .
H15 H 0.3758 0.8959 0.3171 0.028 Uiso 1 1 calc R
C16 C 0.43271(14) 0.8239(2) 0.41639(9) 0.0221(4) Uani 1 1 d .
H16 H 0.4977 0.8770 0.4224 0.027 Uiso 1 1 calc R
C17 C 0.41035(13) 0.7317(2) 0.47131(9) 0.0186(4) Uani 1 1 d .
C18 C 0.24734(13) 0.3811(2) 0.51842(8) 0.0174(4) Uani 1 1 d .
C19 C 0.16323(13) 0.3857(2) 0.54440(9) 0.0184(4) Uani 1 1 d .
C20 C 0.10383(13) 0.2362(2) 0.54530(9) 0.0213(4) Uani 1 1 d .
H20 H 0.0467 0.2405 0.5636 0.026 Uiso 1 1 calc R
C21 C 0.13141(14) 0.0814(2) 0.51847(9) 0.0231(4) Uani 1 1 d .
H21 H 0.0932 -0.0237 0.5187 0.028 Uiso 1 1 calc R
C22 C 0.21474(14) 0.0774(2) 0.49095(9) 0.0230(4) Uani 1 1 d .
H22 H 0.2309 -0.0301 0.4716 0.028 Uiso 1 1 calc R
C23 C 0.27465(13) 0.2262(2) 0.49107(9) 0.0197(4) Uani 1 1 d .
H23 H 0.3321 0.2219 0.4731 0.024 Uiso 1 1 calc R
C24 C 0.15065(13) 0.5694(2) 0.56565(9) 0.0191(4) Uani 1 1 d .
C25 C 0.74724(14) 0.6577(2) 0.75607(10) 0.0263(4) Uani 1 1 d .
H25A H 0.7716 0.6091 0.7183 0.039 Uiso 1 1 calc R
H25B H 0.8007 0.6459 0.7999 0.039 Uiso 1 1 calc R
H25C H 0.7301 0.7832 0.7471 0.039 Uiso 1 1 calc R
C26 C 0.66179(15) 0.4535(3) 0.82121(9) 0.0311(5) Uani 1 1 d .
H26A H 0.6129 0.4987 0.8448 0.047 Uiso 1 1 calc R
H26B H 0.7307 0.4590 0.8528 0.047 Uiso 1 1 calc R
H26C H 0.6450 0.3302 0.8071 0.047 Uiso 1 1 calc R

loop_
_atom_site_aniso_label
_atom_site_aniso_U_11
_atom_site_aniso_U_22
_atom_site_aniso_U_33
_atom_site_aniso_U_23
_atom_site_aniso_U_13
_atom_site_aniso_U_12
O1 0.0237(7) 0.0214(6) 0.0176(6) 0.0034(5) 0.0063(5) -0.0052(5)
O2 0.0243(7) 0.0263(7) 0.0279(7) 0.0006(6) 0.0041(6) -0.0040(6)
O3 0.0219(6) 0.0131(5) 0.0232(6) -0.0012(5) 0.0108(5) 0.0000(5)
O4 0.0262(7) 0.0198(6) 0.0319(7) -0.0020(5) 0.0143(6) 0.0016(6)
N1 0.0261(8) 0.0242(8) 0.0197(7) 0.0017(6) 0.0054(6) -0.0034(7)
C1 0.0265(9) 0.0128(8) 0.0188(9) 0.0007(7) 0.0108(7) 0.0000(7)
C2 0.0239(9) 0.0160(8) 0.0203(9) -0.0016(7) 0.0089(7) -0.0023(7)
C3 0.0248(9) 0.0139(8) 0.0204(8) -0.0035(7) 0.0081(7) 0.0005(7)
C4 0.0284(10) 0.0171(8) 0.0188(9) 0.0008(7) 0.0087(7) 0.0001(8)
C5 0.0238(9) 0.0141(8) 0.0237(9) -0.0002(7) 0.0102(7) -0.0019(7)
C6 0.0216(9) 0.0112(7) 0.0193(8) -0.0016(7) 0.0077(7) -0.0004(7)
C7 0.0226(9) 0.0124(8) 0.0203(8) -0.0008(7) 0.0091(7) 0.0022(7)
C8 0.0254(9) 0.0094(7) 0.0197(9) -0.0019(7) 0.0093(7) 0.0001(7)
C9 0.0258(9) 0.0099(7) 0.0209(9) -0.0015(7) 0.0081(7) 0.0023(7)
C10 0.0248(9) 0.0142(8) 0.0227(9) 0.0008(7) 0.0084(7) 0.0011(7)
C11 0.0232(9) 0.0156(8) 0.0281(10) -0.0027(7) 0.0065(8) -0.0009(8)
C12 0.0309(11) 0.0267(10) 0.0235(9) 0.0056(8) 0.0022(8) -0.0006(9)
C13 0.0333(11) 0.0234(9) 0.0237(10) 0.0071(8) 0.0074(8) -0.0006(9)
C14 0.0288(10) 0.0135(8) 0.0224(9) 0.0009(7) 0.0084(8) 0.0011(8)
C15 0.0316(10) 0.0177(8) 0.0221(9) 0.0051(7) 0.0114(8) -0.0007(8)
C16 0.0268(10) 0.0169(8) 0.0237(9) 0.0014(7) 0.0089(8) -0.0031(8)
C17 0.0233(9) 0.0129(8) 0.0190(9) -0.0016(7) 0.0050(7) 0.0007(7)
C18 0.0206(9) 0.0136(8) 0.0168(8) 0.0020(7) 0.0033(7) -0.0003(7)
C19 0.0215(9) 0.0144(8) 0.0194(8) 0.0006(7) 0.0062(7) 0.0015(7)
C20 0.0207(9) 0.0189(8) 0.0243(9) 0.0013(7) 0.0062(7) -0.0019(8)
C21 0.0245(9) 0.0152(8) 0.0283(10) 0.0003(8) 0.0052(8) -0.0046(8)
C22 0.0291(10) 0.0144(8) 0.0240(9) -0.0012(7) 0.0047(8) 0.0013(8)
C23 0.0239(9) 0.0165(8) 0.0196(9) 0.0000(7) 0.0074(7) 0.0018(8)
C24 0.0203(9) 0.0177(8) 0.0195(9) 0.0007(7) 0.0057(7) -0.0016(8)
C25 0.0260(10) 0.0280(9) 0.0244(10) -0.0014(8) 0.0061(8) -0.0028(8)
C26 0.0352(11) 0.0335(10) 0.0216(9) 0.0043(8) 0.0028(8) -0.0054(9)

loop_
_atom_type_symbol
_atom_type_description
_atom_type_scat_dispersion_real
_atom_type_scat_dispersion_imag
_atom_type_scat_source
C C 0.0181 0.0091 'International Tables Vol C Tables 4.2.6.8 and 6.1.1.4'
H H 0.0000 0.0000 'International Tables Vol C Tables 4.2.6.8 and 6.1.1.4'
O O 0.0492 0.0322 'International Tables Vol C Tables 4.2.6.8 and 6.1.1.4'
N N 0.0311 0.0180 'International Tables Vol C Tables 4.2.6.8 and 6.1.1.4'

loop_
_geom_angle_atom_site_label_1
_geom_angle_atom_site_label_2
_geom_angle_atom_site_label_3
_geom_angle
C1 O1 C17 119.29(13)
C11 O2 H20H 109.6(12)
C24 O3 C7 110.84(12)
C3 N1 C26 120.56(15)
C3 N1 C25 119.91(14)
C26 N1 C25 119.23(15)
O1 C1 C6 121.90(15)
O1 C1 C2 114.66(15)
C6 C1 C2 123.45(15)
C1 C2 C3 120.29(16)
C1 C2 H2A 119.9
C3 C2 H2A 119.9
N1 C3 C2 121.31(15)
N1 C3 C4 121.34(15)
C2 C3 C4 117.35(16)
C5 C4 C3 120.42(15)
C5 C4 H4 119.8
C3 C4 H4 119.8
C4 C5 C6 122.63(16)
C4 C5 H5 118.7
C6 C5 H5 118.7
C1 C6 C5 115.85(15)
C1 C6 C7 121.81(14)
C5 C6 C7 122.24(15)
C6 C7 C18 110.55(13)
C6 C7 C8 112.22(14)
C18 C7 C8 117.85(14)
C6 C7 O3 106.24(12)
C18 C7 O3 101.28(12)
C8 C7 O3 107.43(12)
C17 C8 C9 117.44(15)
C17 C8 C7 119.72(15)
C9 C8 C7 122.68(15)
C10 C9 C14 117.18(16)
C10 C9 C8 124.03(15)
C14 C9 C8 118.69(15)
C11 C10 C9 121.50(16)
C11 C10 H10 119.3
C9 C10 H10 119.3
O2 C11 C10 122.98(16)
O2 C11 C12 115.82(16)
C10 C11 C12 121.20(17)
C13 C12 C11 118.79(18)
C13 C12 H12 120.6
C11 C12 H12 120.6
C12 C13 C14 121.75(17)
C12 C13 H13 119.1
C14 C13 H13 119.1
C15 C14 C13 120.35(16)
C15 C14 C9 120.09(16)
C13 C14 C9 119.54(16)
C16 C15 C14 120.83(16)
C16 C15 H15 119.6
C14 C15 H15 119.6
C15 C16 C17 119.25(17)
C15 C16 H16 120.4
C17 C16 H16 120.4
O1 C17 C8 124.32(15)
O1 C17 C16 112.03(15)
C8 C17 C16 123.64(16)
C23 C18 C19 120.79(15)
C23 C18 C7 129.25(15)
C19 C18 C7 109.89(14)
C18 C19 C20 122.05(15)
C18 C19 C24 107.90(14)
C20 C19 C24 130.00(15)
C21 C20 C19 117.19(16)
C21 C20 H20 121.4
C19 C20 H20 121.4
C20 C21 C22 120.86(16)
C20 C21 H21 119.6
C22 C21 H21 119.6
C23 C22 C21 121.75(16)
C23 C22 H22 119.1
C21 C22 H22 119.1
C18 C23 C22 117.34(15)
C18 C23 H23 121.3
C22 C23 H23 121.3
O4 C24 O3 121.25(15)
O4 C24 C19 129.52(16)
O3 C24 C19 109.21(14)
N1 C25 H25A 109.5
N1 C25 H25B 109.5
H25A C25 H25B 109.5
N1 C25 H25C 109.5
H25A C25 H25C 109.5
H25B C25 H25C 109.5
N1 C26 H26A 109.5
N1 C26 H26B 109.5
H26A C26 H26B 109.5
N1 C26 H26C 109.5
H26A C26 H26C 109.5
H26B C26 H26C 109.5

loop_
_geom_bond_atom_site_label_1
_geom_bond_atom_site_label_2
_geom_bond_distance
O1 C1 1.3722(19)
O1 C17 1.376(2)
O2 C11 1.363(2)
O2 H20H 0.96(2)
O3 C24 1.3446(19)
O3 C7 1.5180(18)
O4 C24 1.219(2)
N1 C3 1.368(2)
N1 C26 1.450(2)
N1 C25 1.456(2)
C1 C6 1.384(2)
C1 C2 1.386(2)
C2 C3 1.396(2)
C2 H2A 0.9500
C3 C4 1.420(2)
C4 C5 1.379(2)
C4 H4 0.9500
C5 C6 1.400(2)
C5 H5 0.9500
C6 C7 1.508(2)
C7 C18 1.511(2)
C7 C8 1.512(2)
C8 C17 1.377(2)
C8 C9 1.446(2)
C9 C10 1.417(2)
C9 C14 1.428(2)
C10 C11 1.371(2)
C10 H10 0.9500
C11 C12 1.406(2)
C12 C13 1.365(3)
C12 H12 0.9500
C13 C14 1.416(3)
C13 H13 0.9500
C14 C15 1.413(2)
C15 C16 1.355(3)
C15 H15 0.9500
C16 C17 1.406(2)
C16 H16 0.9500
C18 C23 1.385(2)
C18 C19 1.387(2)
C19 C20 1.392(2)
C19 C24 1.473(2)
C20 C21 1.381(2)
C20 H20 0.9500
C21 C22 1.396(2)
C21 H21 0.9500
C22 C23 1.388(2)
C22 H22 0.9500
C23 H23 0.9500
C25 H25A 0.9800
C25 H25B 0.9800
C25 H25C 0.9800
C26 H26A 0.9800
C26 H26B 0.9800
C26 H26C 0.9800

loop_
_geom_hbond_atom_site_label_D
_geom_hbond_atom_site_label_H
_geom_hbond_atom_site_label_A
_geom_hbond_distance_DH
_geom_hbond_distance_HA
_geom_hbond_distance_DA
_geom_hbond_angle_DHA
_geom_hbond_site_symmetry_A
O2 H20H O4 0.96(2) 1.77(2) 2.7040(18) 163.9(19) 3_566

loop_
_geom_torsion_atom_site_label_1
_geom_torsion_atom_site_label_2
_geom_torsion_atom_site_label_3
_geom_torsion_atom_site_label_4
_geom_torsion
C17 O1 C1 C6 -2.4(2)
C17 O1 C1 C2 177.28(14)
O1 C1 C2 C3 -178.67(14)
C6 C1 C2 C3 1.0(3)
C26 N1 C3 C2 -174.95(16)
C25 N1 C3 C2 -1.2(2)
C26 N1 C3 C4 5.1(2)
C25 N1 C3 C4 178.82(15)
C1 C2 C3 N1 179.33(15)
C1 C2 C3 C4 -0.7(2)
N1 C3 C4 C5 -179.48(15)
C2 C3 C4 C5 0.5(2)
C3 C4 C5 C6 -0.7(2)
O1 C1 C6 C5 178.58(14)
C2 C1 C6 C5 -1.1(2)
O1 C1 C6 C7 -5.0(2)
C2 C1 C6 C7 175.33(15)
C4 C5 C6 C1 0.9(2)
C4 C5 C6 C7 -175.48(15)
C1 C6 C7 C18 143.46(15)
C5 C6 C7 C18 -40.4(2)
C1 C6 C7 C8 9.7(2)
C5 C6 C7 C8 -174.16(14)
C1 C6 C7 O3 -107.47(16)
C5 C6 C7 O3 68.71(18)
C24 O3 C7 C6 -106.56(14)
C24 O3 C7 C18 8.97(16)
C24 O3 C7 C8 133.16(14)
C6 C7 C8 C17 -7.7(2)
C18 C7 C8 C17 -137.88(16)
O3 C7 C8 C17 108.67(16)
C6 C7 C8 C9 177.05(14)
C18 C7 C8 C9 46.9(2)
O3 C7 C8 C9 -66.54(18)
C17 C8 C9 C10 -174.54(15)
C7 C8 C9 C10 0.8(2)
C17 C8 C9 C14 1.8(2)
C7 C8 C9 C14 177.12(14)
C14 C9 C10 C11 -0.3(2)
C8 C9 C10 C11 176.08(15)
C9 C10 C11 O2 -177.45(15)
C9 C10 C11 C12 1.9(3)
O2 C11 C12 C13 177.75(16)
C10 C11 C12 C13 -1.7(3)
C11 C12 C13 C14 -0.2(3)
C12 C13 C14 C15 -176.56(17)
C12 C13 C14 C9 1.8(3)
C10 C9 C14 C15 176.85(15)
C8 C9 C14 C15 0.3(2)
C10 C9 C14 C13 -1.5(2)
C8 C9 C14 C13 -178.10(15)
C13 C14 C15 C16 176.44(17)
C9 C14 C15 C16 -1.9(3)
C14 C15 C16 C17 1.4(3)
C1 O1 C17 C8 4.3(2)
C1 O1 C17 C16 -176.45(14)
C9 C8 C17 O1 176.72(14)
C7 C8 C17 O1 1.3(2)
C9 C8 C17 C16 -2.4(2)
C7 C8 C17 C16 -177.86(15)
C15 C16 C17 O1 -178.40(15)
C15 C16 C17 C8 0.8(3)
C6 C7 C18 C23 -73.5(2)
C8 C7 C18 C23 57.4(2)
O3 C7 C18 C23 174.19(16)
C6 C7 C18 C19 103.30(16)
C8 C7 C18 C19 -125.79(16)
O3 C7 C18 C19 -8.99(17)
C23 C18 C19 C20 1.0(3)
C7 C18 C19 C20 -176.10(16)
C23 C18 C19 C24 -176.71(15)
C7 C18 C19 C24 6.16(19)
C18 C19 C20 C21 -0.6(3)
C24 C19 C20 C21 176.62(17)
C19 C20 C21 C22 -0.8(3)
C20 C21 C22 C23 1.8(3)
C19 C18 C23 C22 -0.1(2)
C7 C18 C23 C22 176.44(16)
C21 C22 C23 C18 -1.3(3)
C7 O3 C24 O4 175.57(15)
C7 O3 C24 C19 -5.82(18)
C18 C19 C24 O4 178.24(17)
C20 C19 C24 O4 0.7(3)
C18 C19 C24 O3 -0.22(19)
C20 C19 C24 O3 -177.72(17)
